data_4031213
loop_
_publ_author_name
'Rupp, E.'
'Nowak, F.'
'Fiechter, S.'
'Reck, G.'
'Eyert, V.'
'Alonso-Vante, N.'
'Tributsch, H.'

_publ_section_title
;
 A new cubane-type Ru4 (C O)12 (mue3-Se)4 tetramer tailored for water
 photooxidation catalysis
;
_journal_name_full 'European Journal of Inorganic Chemistry'
_journal_page_first 2489
_journal_page_last 2945
_journal_volume 2001
_journal_year 2001
_chemical_formula_sum 'C12 O12 Ru4 Se4'
_chemical_name_systematic '(Ru (C O)3)4 Se4'
_space_group_IT_number 217
_symmetry_space_group_name_Hall 'I -4 2 3'
_symmetry_space_group_name_H-M 'I -4 3 m'
_cell_angle_alpha 90
_cell_angle_beta 90
_cell_angle_gamma 90
_cell_formula_units_Z 2
_cell_length_a 10.308
_cell_length_b 10.308
_cell_length_c 10.308
_cell_volume 1095.275
_citation_journal_id_ASTM EJICFO
_cod_data_source_file Rupp_EJICFO_2001_994.cif
_cod_data_source_block C12O12Ru4Se4
_cod_database_code 4031213

loop_
_symmetry_equiv_pos_as_xyz
x,y,z
y,-x,-z
-x,-y,z
-y,x,-z
x,-y,-z
-y,-x,z
-x,y,-z
y,x,z
z,x,y
x,-z,-y
-z,-x,y
-x,z,-y
z,-x,-y
-x,-z,y
-z,x,-y
x,z,y
y,z,x
y,-z,-x
-z,-y,x
-y,z,-x
z,y,x
-y,-z,x
-z,y,-x
z,-y,-x
x+1/2,y+1/2,z+1/2
y+1/2,-x+1/2,-z+1/2
-x+1/2,-y+1/2,z+1/2
-y+1/2,x+1/2,-z+1/2
x+1/2,-y+1/2,-z+1/2
-y+1/2,-x+1/2,z+1/2
-x+1/2,y+1/2,-z+1/2
y+1/2,x+1/2,z+1/2
z+1/2,x+1/2,y+1/2
x+1/2,-z+1/2,-y+1/2
-z+1/2,-x+1/2,y+1/2
-x+1/2,z+1/2,-y+1/2
z+1/2,-x+1/2,-y+1/2
-x+1/2,-z+1/2,y+1/2
-z+1/2,x+1/2,-y+1/2
x+1/2,z+1/2,y+1/2
y+1/2,z+1/2,x+1/2
y+1/2,-z+1/2,-x+1/2
-z+1/2,-y+1/2,x+1/2
-y+1/2,z+1/2,-x+1/2
z+1/2,y+1/2,x+1/2
-y+1/2,-z+1/2,x+1/2
-z+1/2,y+1/2,-x+1/2
z+1/2,-y+1/2,-x+1/2

loop_
_atom_site_label
_atom_site_type_symbol
_atom_site_fract_x
_atom_site_fract_y
_atom_site_fract_z
_atom_site_occupancy
_atom_site_U_iso_or_equiv
Se1 Se-2 0.11836 0.11836 0.11836 1 0.0
Ru1 Ru+2 0.12958 0.12958 0.87042 1 0.0
C1 C 0.126 0.126 0.6833 1 0.0
O1 O 0.1229 0.1229 0.5741 1 0.0
